data_4127109
loop_
_publ_author_name
'Lin, Wenwen'
'Stoumpos, Constantinos C.'
'Kontsevoi, Oleg Y.'
'Liu, Zhifu'
'He, Yihui'
'Das, Sanjib'
'Xu, Yadong'
'McCall, Kyle M.'
'Wessels, Bruce W.'
'Kanatzidis, Mercouri G.'

_publ_section_title
;
 Cu2I2Se6: A Metal-Inorganic-Framework Wide-bandgap Semiconductor for
 Photon Detection at Room Temperature.
;
_journal_name_full 'Journal of the American Chemical Society'
_journal_paper_doi 10.1021/jacs.7b12549
_journal_year 2018
_chemical_formula_moiety (CuI)2{Se6}
_chemical_formula_structural (CuI)2{Se6}
_chemical_formula_sum 'Cu2 I2 Se6'
_chemical_formula_weight 854.7
_chemical_name_common 'Copper Iodide Selenium'
_chemical_name_systematic ' ?'
_space_group_IT_number 166
_symmetry_cell_setting trigonal
_symmetry_Int_Tables_number 166
_symmetry_space_group_name_Hall '-R 3 2"'
_symmetry_space_group_name_H-M 'R -3 m :H'
_cell_angle_alpha 90
_cell_angle_beta 90
_cell_angle_gamma 120
_cell_formula_units_Z 9
_cell_length_a 14.0392(9)
_cell_length_b 14.0392(9)
_cell_length_c 14.1531(10)
_cell_measurement_reflns_used 5200
_cell_measurement_temperature 293
_cell_measurement_theta_max 29.60
_cell_measurement_theta_min 2.90
_cell_volume 2415.8(3)
_diffrn_ambient_temperature 293
_diffrn_detector 'image plate (34 cm diameter)'
_diffrn_detector_area_resol_mean 6.67
_diffrn_detector_type STOE
_diffrn_measured_fraction_theta_full 1
_diffrn_measured_fraction_theta_max 1
_diffrn_measurement_details ' 180 frames, detector distance = 100 mm'
_diffrn_measurement_device '2-circle goniometer'
_diffrn_measurement_device_type 'STOE IPDS 2T'
_diffrn_measurement_method 'rotation method'
_diffrn_radiation_collimation '0.5 mm diameter, monocapillary'
_diffrn_radiation_monochromator 'plane graphite'
_diffrn_radiation_polarisn_norm 0
_diffrn_radiation_probe x-ray
_diffrn_radiation_type 'Mo K\a'
_diffrn_radiation_wavelength 0.71073
_diffrn_reflns_av_R_equivalents 0.0432
_diffrn_reflns_av_unetI/netI 0.0088
_diffrn_reflns_limit_h_max 19
_diffrn_reflns_limit_h_min -19
_diffrn_reflns_limit_k_max 17
_diffrn_reflns_limit_k_min -16
_diffrn_reflns_limit_l_max 19
_diffrn_reflns_limit_l_min -19
_diffrn_reflns_number 7221
_diffrn_reflns_theta_full 29.13
_diffrn_reflns_theta_max 29.13
_diffrn_reflns_theta_min 2.9
_diffrn_source 'sealed X-ray tube, 12 x 0.4 mm long-fine focus'
_diffrn_source_current 40
_diffrn_source_power 2.00
_diffrn_source_voltage 50
_exptl_absorpt_coefficient_mu 29.982
_exptl_absorpt_correction_T_max 0.2859
_exptl_absorpt_correction_T_min 0.0639
_exptl_absorpt_correction_type integration
_exptl_absorpt_process_details X-SHAPE
_exptl_crystal_colour 'Dark Red'
_exptl_crystal_density_diffrn 5.2871
_exptl_crystal_description 'Monoclinic plate'
_exptl_crystal_F_000 3312
_exptl_crystal_size_max 0.0786
_exptl_crystal_size_mid 0.0476
_exptl_crystal_size_min 0.0243
_refine_diff_density_max 1.13
_refine_diff_density_min -0.96
_refine_ls_extinction_coef 140
_refine_ls_extinction_method 'B-C mixed type (Becker & Coppens, 1974)'
_refine_ls_goodness_of_fit_gt 1.80
_refine_ls_goodness_of_fit_ref 1.78
_refine_ls_number_constraints 0
_refine_ls_number_parameters 32
_refine_ls_number_reflns 807
_refine_ls_number_restraints 0
_refine_ls_R_factor_all 0.0263
_refine_ls_R_factor_gt 0.0244
_refine_ls_shift/su_max 0.0237
_refine_ls_shift/su_mean 0.0032
_refine_ls_structure_factor_coef Fsqd
_refine_ls_weighting_details w=1/(\s^2^(I)+0.0004I^2^)
_refine_ls_weighting_scheme sigma
_refine_ls_wR_factor_gt 0.0493
_refine_ls_wR_factor_ref 0.0496
_reflns_number_gt 783
_reflns_number_total 807
_reflns_threshold_expression I>2\s(I)
_cod_data_source_file ja7b12549_si_001.cif
_cod_data_source_block I
_cod_depositor_comments
;
The following automatic conversions were performed:

'_diffrn_radiation_probe' value 'X-ray' changed to 'x-ray' according
to
/home/data/users/saulius/crontab/automatic-downloads/rss-feeds/ACS/lib/dictionaries/cif_core.dic
dictionary named 'cif_core.dic' version 2.4.2 from 2011-04-26.

Automatic conversion script
Id: cif_fix_values 4973 2017-02-22 13:04:09Z antanas 
;
_cod_original_sg_symbol_H-M 'R -3 m'
_cod_database_code 4127109

loop_
_space_group_symop_id
_space_group_symop_operation_xyz
1 x,y,z
2 -y,x-y,z
3 -x+y,-x,z
4 y,x,-z
5 x-y,-y,-z
6 -x,-x+y,-z
7 -x,-y,-z
8 y,-x+y,-z
9 x-y,x,-z
10 -y,-x,z
11 -x+y,y,z
12 x,x-y,z
13 x+2/3,y+1/3,z+1/3
14 -y+2/3,x-y+1/3,z+1/3
15 -x+y+2/3,-x+1/3,z+1/3
16 y+2/3,x+1/3,-z+1/3
17 x-y+2/3,-y+1/3,-z+1/3
18 -x+2/3,-x+y+1/3,-z+1/3
19 -x+2/3,-y+1/3,-z+1/3
20 y+2/3,-x+y+1/3,-z+1/3
21 x-y+2/3,x+1/3,-z+1/3
22 -y+2/3,-x+1/3,z+1/3
23 -x+y+2/3,y+1/3,z+1/3
24 x+2/3,x-y+1/3,z+1/3
25 x+1/3,y+2/3,z+2/3
26 -y+1/3,x-y+2/3,z+2/3
27 -x+y+1/3,-x+2/3,z+2/3
28 y+1/3,x+2/3,-z+2/3
29 x-y+1/3,-y+2/3,-z+2/3
30 -x+1/3,-x+y+2/3,-z+2/3
31 -x+1/3,-y+2/3,-z+2/3
32 y+1/3,-x+y+2/3,-z+2/3
33 x-y+1/3,x+2/3,-z+2/3
34 -y+1/3,-x+2/3,z+2/3
35 -x+y+1/3,y+2/3,z+2/3
36 x+1/3,x-y+2/3,z+2/3

loop_
_atom_site_label
_atom_site_type_symbol
_atom_site_fract_x
_atom_site_fract_y
_atom_site_fract_z
_atom_site_adp_type
_atom_site_U_iso_or_equiv
_atom_site_site_symmetry_multiplicity
_atom_site_occupancy
_atom_site_calc_flag
I1 I 0.333333 0.01356(3) 0.166667 Uani 0.02060(14) 18 1 d
Se1 Se 0.49518(4) 0.247589(19) 0.37398(4) Uani 0.01600(17) 18 1 d
Se2 Se 0.17130(4) 0.08565(2) 0.38190(4) Uani 0.01820(18) 18 1 d
Se3 Se 0.57946(2) 0.42054(2) 0.02724(4) Uani 0.02153(19) 18 1 d
Cu1 Cu 0.32911(6) 0.16456(3) 0.27429(6) Uani 0.0269(2) 18 1 d

loop_
_atom_site_aniso_label
_atom_site_aniso_type_symbol
_atom_site_aniso_U_11
_atom_site_aniso_U_22
_atom_site_aniso_U_33
_atom_site_aniso_U_12
_atom_site_aniso_U_13
_atom_site_aniso_U_23
I1 I 0.0220(2) 0.01891(16) 0.02190(19) 0.01101(10) -0.00258(12) -0.00129(6)
Se1 Se 0.0144(2) 0.0152(2) 0.0181(2) 0.00721(12) 0.00067(17) 0.00033(9)
Se2 Se 0.0156(3) 0.0182(2) 0.0200(2) 0.00780(13) -0.00095(18) -0.00047(9)
Se3 Se 0.0189(2) 0.0189(2) 0.0264(3) 0.0092(2) 0.00215(10) -0.00215(10)
Cu1 Cu 0.0229(4) 0.0258(3) 0.0311(4) 0.01144(18) 0.0001(3) 0.00004(14)

loop_
_atom_type_symbol
_atom_type_scat_dispersion_real
_atom_type_scat_dispersion_imag
_atom_type_scat_source
Cu 0.3201 1.2651 'International Tables Vol C tables 4.2.6.8 and 6.1.1.1'
I -0.4742 1.8119 'International Tables Vol C tables 4.2.6.8 and 6.1.1.1'
Se -0.0929 2.2259 'International Tables Vol C tables 4.2.6.8 and 6.1.1.1'

loop_
_geom_angle_atom_site_label_1
_geom_angle_atom_site_label_2
_geom_angle_atom_site_label_3
_geom_angle_site_symmetry_1
_geom_angle_site_symmetry_3
_geom_angle
Cu1 I1 Cu1 . 18_555 70.68(3)
Se1 Se1 Se1 28_545 29_555 98.62(3)
Se1 Se1 Cu1 28_545 . 94.71(3)
Se1 Se1 Cu1 29_555 . 94.71(3)
Se3 Se2 Se3 16_445 18_555 102.20(3)
Se3 Se2 Cu1 16_445 . 93.25(3)
Se3 Se2 Cu1 18_555 . 93.25(3)
Se2 Se3 Se2 16_555 18_555 99.69(3)
I1 Cu1 I1 . 19_555 109.32(3)
I1 Cu1 Se1 . . 108.37(4)
I1 Cu1 Se2 . . 112.003(17)
I1 Cu1 Se1 19_555 . 108.370(17)
I1 Cu1 Se2 19_555 . 112.00(4)
Se1 Cu1 Se2 . . 106.61(4)

loop_
_geom_bond_atom_site_label_1
_geom_bond_atom_site_label_2
_geom_bond_site_symmetry_2
_geom_bond_distance
I1 Cu1 . 2.6350(8)
I1 Cu1 18_555 2.6350(11)
Se1 Se1 28_545 2.3814(8)
Se1 Se1 29_555 2.3814(6)
Se1 Cu1 . 2.4632(10)
Se2 Se3 16_445 2.3599(6)
Se2 Se3 18_555 2.3599(7)
Se2 Cu1 . 2.4498(10)
